data_1520934
loop_
_publ_author_name
'Champarnaud-Mesjard, J.C.'
'Blanchandin, S.'
'Thomas, P.'
'Mirgorodsky, A.'
'Frit, B.'
'Merle-Mejean, T.'

_publ_section_title
;
 Crystal structure, Raman spectrum and lattice dynamics of a new
 metastable form of tellurium dioxide : gamma-(Te O2)
;
_journal_name_full 'Journal of Physics and Chemistry of Solids'
_journal_page_first 1499
_journal_page_last 1507
_journal_volume 61
_journal_year 2000
_chemical_formula_sum 'O2 Te'
_chemical_name_systematic 'Te O2'
_space_group_IT_number 19
_symmetry_space_group_name_Hall 'P 2ac 2ab'
_symmetry_space_group_name_H-M 'P 21 21 21'
_cell_angle_alpha 90
_cell_angle_beta 90
_cell_angle_gamma 90
_cell_formula_units_Z 4
_cell_length_a 4.898
_cell_length_b 8.576
_cell_length_c 4.351
_cell_volume 182.765
_citation_journal_id_ASTM JPCSAW
_cod_data_source_file Champarnaud-Mesjard_JPCSAW_2000_1622.cif
_cod_data_source_block O2Te1
_cod_original_cell_volume 182.7648
_cod_original_formula_sum 'O2 Te1'
_cod_database_code 1520934

loop_
_symmetry_equiv_pos_as_xyz
x,y,z
-x+1/2,-y,z+1/2
x+1/2,-y+1/2,-z
-x,y+1/2,-z+1/2

loop_
_atom_site_label
_atom_site_type_symbol
_atom_site_fract_x
_atom_site_fract_y
_atom_site_fract_z
_atom_site_occupancy
_atom_site_U_iso_or_equiv
Te1 Te+4 0.9696 0.1016 0.1358 1 0.0
O1 O-2 0.759 0.281 0.173 1 0.0
O2 O-2 0.855 0.036 0.727 1 0.0
